data_7155524
loop_
_publ_author_name
'Tang, Luning'
'Huang, Hai'
'Xi, Yang'
'He, Guangke'
'Zhu, Hongjun'

_publ_section_title
;
 Pd/Cu-Catalyzed tandem head-to-tail dimerization/cycloisomerization of
 terminal ynamides for the synthesis of 5-vinyloxazolones.
;
_journal_issue 14
_journal_name_full 'Organic &amp; biomolecular chemistry'
_journal_page_first 2923
_journal_page_last 2930
_journal_paper_doi 10.1039/c7ob00381a
_journal_volume 15
_journal_year 2017
_chemical_formula_sum 'C22 H20 F2 N2 O4'
_chemical_formula_weight 414.40
_chemical_name_systematic
; 
 ? 
;
_space_group_IT_number 2
_symmetry_cell_setting Triclinic'
_symmetry_space_group_name_Hall '-P 1'
_symmetry_space_group_name_H-M 'P -1'
_atom_sites_solution_hydrogens geom
_atom_sites_solution_primary direct
_atom_sites_solution_secondary difmap
_audit_creation_method SHELXL-97
_audit_update_record
;
2016-06-19 deposited with the CCDC.
2017-03-07 downloaded from the CCDC.
;
_cell_angle_alpha 63.086(2)
_cell_angle_beta 75.619(2)
_cell_angle_gamma 69.263(2)
_cell_formula_units_Z 2
_cell_length_a 9.3577(8)
_cell_length_b 11.4090(9)
_cell_length_c 11.7512(8)
_cell_measurement_reflns_used 3942
_cell_measurement_temperature 296(2)
_cell_measurement_theta_max 28.61
_cell_measurement_theta_min 2.34
_cell_volume 1040.37(14)
_computing_cell_refinement 'Bruker SAINT'
_computing_data_collection 'Bruker APEX2'
_computing_data_reduction 'Bruker SAINT'
_computing_molecular_graphics 'Bruker SHELXTL'
_computing_publication_material 'Bruker SHELXTL'
_computing_structure_refinement 'SHELXL-97 (Sheldrick, 2008)'
_computing_structure_solution 'SHELXS-97 (Sheldrick, 2008)'
_diffrn_ambient_temperature 296(2)
_diffrn_measured_fraction_theta_full 0.990
_diffrn_measured_fraction_theta_max 0.990
_diffrn_measurement_device_type 'Bruker APEX-II CCD'
_diffrn_measurement_method '\f and \w scans'
_diffrn_radiation_monochromator graphite
_diffrn_radiation_source 'fine-focus sealed tube'
_diffrn_radiation_type MoK\a
_diffrn_radiation_wavelength 0.71073
_diffrn_reflns_av_R_equivalents 0.0296
_diffrn_reflns_av_sigmaI/netI 0.0370
_diffrn_reflns_limit_h_max 11
_diffrn_reflns_limit_h_min -10
_diffrn_reflns_limit_k_max 12
_diffrn_reflns_limit_k_min -13
_diffrn_reflns_limit_l_max 13
_diffrn_reflns_limit_l_min -13
_diffrn_reflns_number 7429
_diffrn_reflns_theta_full 25.01
_diffrn_reflns_theta_max 25.01
_diffrn_reflns_theta_min 2.21
_exptl_absorpt_coefficient_mu 0.103
_exptl_absorpt_correction_T_max 0.9776
_exptl_absorpt_correction_T_min 0.9716
_exptl_absorpt_correction_type multi-scan
_exptl_absorpt_process_details sadabs
_exptl_crystal_colour colorless
_exptl_crystal_density_diffrn 1.323
_exptl_crystal_density_method 'not measured'
_exptl_crystal_description block
_exptl_crystal_F_000 432
_exptl_crystal_size_max 0.28
_exptl_crystal_size_mid 0.26
_exptl_crystal_size_min 0.22
_refine_diff_density_max 0.261
_refine_diff_density_min -0.257
_refine_diff_density_rms 0.043
_refine_ls_extinction_coef 0.081(5)
_refine_ls_extinction_expression Fc^*^=kFc[1+0.001xFc^2^\l^3^/sin(2\q)]^-1/4^
_refine_ls_extinction_method SHELXL
_refine_ls_goodness_of_fit_ref 1.031
_refine_ls_hydrogen_treatment mixed
_refine_ls_matrix_type full
_refine_ls_number_parameters 275
_refine_ls_number_reflns 3630
_refine_ls_number_restraints 0
_refine_ls_restrained_S_all 1.031
_refine_ls_R_factor_all 0.0611
_refine_ls_R_factor_gt 0.0473
_refine_ls_shift/su_max 0.000
_refine_ls_shift/su_mean 0.000
_refine_ls_structure_factor_coef Fsqd
_refine_ls_weighting_details 'calc w=1/[\s^2^(Fo^2^)+(0.0505P)^2^+0.3672P] where P=(Fo^2^+2Fc^2^)/3'
_refine_ls_weighting_scheme calc
_refine_ls_wR_factor_gt 0.1178
_refine_ls_wR_factor_ref 0.1263
_reflns_number_gt 2870
_reflns_number_total 3630
_reflns_threshold_expression >2sigma(I)
_cod_data_source_file c7ob00381a2.cif
_cod_data_source_block 20150925ngd1_0m
_cod_depositor_comments 'Adding full bibliography for 7155524--7155525.cif.'
_cod_original_sg_symbol_H-M P-1
_cod_database_code 7155524

loop_
_symmetry_equiv_pos_as_xyz
'x, y, z'
'-x, -y, -z'

loop_
_atom_site_label
_atom_site_type_symbol
_atom_site_fract_x
_atom_site_fract_y
_atom_site_fract_z
_atom_site_U_iso_or_equiv
_atom_site_adp_type
_atom_site_occupancy
_atom_site_symmetry_multiplicity
_atom_site_calc_flag
_atom_site_refinement_flags
C1 C 0.5628(3) 0.8847(2) 0.3970(2) 0.0608(6) Uani 1 1 d .
H1 H 0.5095 0.8785 0.4768 0.073 Uiso 1 1 calc R
C2 C 0.6922(3) 0.9298(2) 0.3538(3) 0.0736(7) Uani 1 1 d .
C3 C 0.7760(3) 0.9392(3) 0.2383(3) 0.0846(9) Uani 1 1 d .
H3 H 0.8635 0.9697 0.2122 0.101 Uiso 1 1 calc R
C4 C 0.7268(3) 0.9024(3) 0.1628(3) 0.0809(8) Uani 1 1 d .
H4 H 0.7820 0.9070 0.0840 0.097 Uiso 1 1 calc R
C5 C 0.5965(3) 0.8583(2) 0.2014(2) 0.0630(6) Uani 1 1 d .
H5 H 0.5638 0.8348 0.1480 0.076 Uiso 1 1 calc R
C6 C 0.5143(2) 0.84900(19) 0.31866(19) 0.0480(5) Uani 1 1 d .
C7 C 0.3414(2) 0.7179(2) 0.47777(18) 0.0476(5) Uani 1 1 d .
C8 C 0.2152(4) 0.4798(3) 0.6483(4) 0.1130(12) Uani 1 1 d .
H8A H 0.2339 0.4578 0.5752 0.170 Uiso 1 1 calc R
H8B H 0.1570 0.4233 0.7169 0.170 Uiso 1 1 calc R
H8C H 0.3114 0.4637 0.6757 0.170 Uiso 1 1 calc R
C9 C 0.1267(3) 0.6270(2) 0.6128(2) 0.0625(6) Uani 1 1 d .
C10 C -0.0309(3) 0.6556(4) 0.5794(3) 0.1074(12) Uani 1 1 d .
H10A H -0.0838 0.7511 0.5557 0.161 Uiso 1 1 calc R
H10B H -0.0880 0.6021 0.6523 0.161 Uiso 1 1 calc R
H10C H -0.0216 0.6317 0.5087 0.161 Uiso 1 1 calc R
C11 C 0.1182(4) 0.6772(4) 0.7147(3) 0.1016(10) Uani 1 1 d .
H11A H 0.2200 0.6565 0.7350 0.152 Uiso 1 1 calc R
H11B H 0.0573 0.6324 0.7905 0.152 Uiso 1 1 calc R
H11C H 0.0720 0.7744 0.6830 0.152 Uiso 1 1 calc R
C12 C 0.2659(2) 0.87546(19) 0.26174(17) 0.0446(5) Uani 1 1 d .
C13 C 0.1904(3) 1.0067(2) 0.2282(2) 0.0593(6) Uani 1 1 d .
H13A H 0.2078 1.0570 0.2648 0.071 Uiso 1 1 calc R
H13B H 0.1200 1.0486 0.1680 0.071 Uiso 1 1 calc R
C14 C 0.2538(2) 0.78958(19) 0.20582(16) 0.0433(5) Uani 1 1 d .
C15 C 0.3203(2) 0.6591(2) 0.22475(17) 0.0460(5) Uani 1 1 d .
H15 H 0.3919 0.5970 0.2824 0.055 Uiso 1 1 calc R
C16 C 0.1620(2) 0.7509(2) 0.07133(19) 0.0490(5) Uani 1 1 d .
C17 C 0.3129(2) 0.50608(19) 0.12659(17) 0.0430(5) Uani 1 1 d .
C18 C 0.2296(3) 0.4801(2) 0.06263(19) 0.0538(5) Uani 1 1 d .
H18 H 0.1400 0.5440 0.0285 0.065 Uiso 1 1 calc R
C19 C 0.2837(3) 0.3567(2) 0.0513(2) 0.0616(6) Uani 1 1 d .
C20 C 0.4140(3) 0.2596(2) 0.0985(2) 0.0674(7) Uani 1 1 d .
H20 H 0.4470 0.1774 0.0884 0.081 Uiso 1 1 calc R
C21 C 0.4953(3) 0.2871(2) 0.1617(2) 0.0709(7) Uani 1 1 d .
H21 H 0.5851 0.2226 0.1950 0.085 Uiso 1 1 calc R
C22 C 0.4454(3) 0.4095(2) 0.1764(2) 0.0575(6) Uani 1 1 d .
H22 H 0.5011 0.4266 0.2198 0.069 Uiso 1 1 calc R
F1 F 0.7360(2) 0.9701(2) 0.4301(2) 0.1138(7) Uani 1 1 d .
F2 F 0.1992(2) 0.33091(17) -0.00957(17) 0.0997(6) Uani 1 1 d .
N1 N 0.37576(19) 0.80786(16) 0.35484(14) 0.0456(4) Uani 1 1 d .
N2 N 0.26347(18) 0.63146(16) 0.14267(14) 0.0442(4) Uani 1 1 d .
O1 O 0.43060(18) 0.65407(17) 0.55798(13) 0.0651(4) Uani 1 1 d .
O2 O 0.19780(17) 0.71319(15) 0.49103(12) 0.0560(4) Uani 1 1 d .
O3 O 0.0903(2) 0.77388(16) -0.01153(16) 0.0714(5) Uani 1 1 d .
O4 O 0.15533(16) 0.84845(13) 0.11149(12) 0.0508(4) Uani 1 1 d .

loop_
_atom_site_aniso_label
_atom_site_aniso_U_11
_atom_site_aniso_U_22
_atom_site_aniso_U_33
_atom_site_aniso_U_23
_atom_site_aniso_U_13
_atom_site_aniso_U_12
C1 0.0505(14) 0.0581(13) 0.0756(15) -0.0320(12) -0.0044(11) -0.0119(11)
C2 0.0511(15) 0.0568(14) 0.119(2) -0.0389(15) -0.0206(15) -0.0097(11)
C3 0.0423(15) 0.0537(14) 0.133(3) -0.0267(16) 0.0057(16) -0.0101(11)
C4 0.0623(17) 0.0636(16) 0.0877(18) -0.0215(14) 0.0208(14) -0.0161(13)
C5 0.0600(15) 0.0547(13) 0.0593(13) -0.0192(11) 0.0078(11) -0.0137(11)
C6 0.0421(12) 0.0376(10) 0.0566(11) -0.0171(9) -0.0029(9) -0.0064(8)
C7 0.0474(13) 0.0508(11) 0.0416(11) -0.0189(9) -0.0032(9) -0.0111(9)
C8 0.105(3) 0.0605(17) 0.132(3) -0.0043(18) -0.005(2) -0.0269(17)
C9 0.0556(14) 0.0654(14) 0.0460(11) -0.0043(10) -0.0007(10) -0.0214(11)
C10 0.070(2) 0.143(3) 0.0772(18) 0.0003(19) -0.0064(15) -0.055(2)
C11 0.088(2) 0.143(3) 0.0649(16) -0.0467(18) 0.0162(15) -0.032(2)
C12 0.0455(12) 0.0429(10) 0.0383(10) -0.0126(8) -0.0026(8) -0.0106(9)
C13 0.0617(15) 0.0488(12) 0.0638(13) -0.0231(10) -0.0116(11) -0.0075(10)
C14 0.0406(11) 0.0449(10) 0.0365(9) -0.0120(8) -0.0066(8) -0.0072(8)
C15 0.0455(12) 0.0469(11) 0.0405(10) -0.0151(8) -0.0125(8) -0.0048(9)
C16 0.0456(12) 0.0480(11) 0.0491(11) -0.0156(9) -0.0135(9) -0.0077(9)
C17 0.0449(11) 0.0430(10) 0.0357(9) -0.0125(8) -0.0006(8) -0.0130(9)
C18 0.0594(14) 0.0535(12) 0.0479(11) -0.0177(10) -0.0105(9) -0.0154(10)
C19 0.0806(18) 0.0608(14) 0.0546(12) -0.0249(11) -0.0063(11) -0.0305(13)
C20 0.0861(19) 0.0467(13) 0.0688(14) -0.0265(11) -0.0013(13) -0.0183(13)
C21 0.0733(18) 0.0497(13) 0.0802(16) -0.0254(12) -0.0188(13) -0.0004(12)
C22 0.0575(14) 0.0487(12) 0.0639(13) -0.0224(10) -0.0186(10) -0.0044(10)
F1 0.0822(12) 0.1143(14) 0.1837(19) -0.0826(14) -0.0298(12) -0.0300(11)
F2 0.1326(16) 0.0894(11) 0.1107(12) -0.0517(10) -0.0391(11) -0.0356(11)
N1 0.0466(10) 0.0477(9) 0.0398(8) -0.0149(7) -0.0027(7) -0.0150(8)
N2 0.0428(10) 0.0431(9) 0.0431(8) -0.0162(7) -0.0114(7) -0.0050(7)
O1 0.0580(10) 0.0771(11) 0.0466(8) -0.0101(8) -0.0136(7) -0.0180(8)
O2 0.0500(9) 0.0643(9) 0.0405(7) -0.0070(6) -0.0042(6) -0.0202(7)
O3 0.0762(12) 0.0613(10) 0.0782(11) -0.0254(8) -0.0449(9) 0.0003(8)
O4 0.0515(9) 0.0436(7) 0.0513(8) -0.0158(6) -0.0183(6) -0.0021(6)

loop_
_atom_type_symbol
_atom_type_description
_atom_type_scat_dispersion_real
_atom_type_scat_dispersion_imag
_atom_type_scat_source
C C 0.0033 0.0016 'International Tables Vol C Tables 4.2.6.8 and 6.1.1.4'
H H 0.0000 0.0000 'International Tables Vol C Tables 4.2.6.8 and 6.1.1.4'
N N 0.0061 0.0033 'International Tables Vol C Tables 4.2.6.8 and 6.1.1.4'
O O 0.0106 0.0060 'International Tables Vol C Tables 4.2.6.8 and 6.1.1.4'
F F 0.0171 0.0103 'International Tables Vol C Tables 4.2.6.8 and 6.1.1.4'

loop_
_geom_angle_atom_site_label_1
_geom_angle_atom_site_label_2
_geom_angle_atom_site_label_3
_geom_angle
C2 C1 C6 118.0(2)
C2 C1 H1 121.0
C6 C1 H1 121.0
C3 C2 F1 119.0(3)
C3 C2 C1 123.4(3)
F1 C2 C1 117.6(3)
C4 C3 C2 117.6(2)
C4 C3 H3 121.2
C2 C3 H3 121.2
C3 C4 C5 121.0(3)
C3 C4 H4 119.5
C5 C4 H4 119.5
C4 C5 C6 120.3(3)
C4 C5 H5 119.9
C6 C5 H5 119.9
C1 C6 C5 119.6(2)
C1 C6 N1 120.94(18)
C5 C6 N1 119.4(2)
O1 C7 O2 126.77(18)
O1 C7 N1 124.02(19)
O2 C7 N1 109.20(16)
C9 C8 H8A 109.5
C9 C8 H8B 109.5
H8A C8 H8B 109.5
C9 C8 H8C 109.5
H8A C8 H8C 109.5
H8B C8 H8C 109.5
O2 C9 C8 110.1(2)
O2 C9 C10 102.02(18)
C8 C9 C10 111.7(3)
O2 C9 C11 108.4(2)
C8 C9 C11 112.7(3)
C10 C9 C11 111.3(2)
C9 C10 H10A 109.5
C9 C10 H10B 109.5
H10A C10 H10B 109.5
C9 C10 H10C 109.5
H10A C10 H10C 109.5
H10B C10 H10C 109.5
C9 C11 H11A 109.5
C9 C11 H11B 109.5
H11A C11 H11B 109.5
C9 C11 H11C 109.5
H11A C11 H11C 109.5
H11B C11 H11C 109.5
C13 C12 N1 121.14(19)
C13 C12 C14 124.53(19)
N1 C12 C14 114.25(16)
C12 C13 H13A 120.0
C12 C13 H13B 120.0
H13A C13 H13B 120.0
C15 C14 O4 108.78(16)
C15 C14 C12 133.34(18)
O4 C14 C12 117.88(16)
C14 C15 N2 107.99(17)
C14 C15 H15 126.0
N2 C15 H15 126.0
O3 C16 O4 123.02(18)
O3 C16 N2 130.17(19)
O4 C16 N2 106.81(16)
C22 C17 C18 119.96(19)
C22 C17 N2 119.11(17)
C18 C17 N2 120.93(18)
C19 C18 C17 117.8(2)
C19 C18 H18 121.1
C17 C18 H18 121.1
C20 C19 F2 118.8(2)
C20 C19 C18 123.8(2)
F2 C19 C18 117.3(2)
C19 C20 C21 117.6(2)
C19 C20 H20 121.2
C21 C20 H20 121.2
C20 C21 C22 120.9(2)
C20 C21 H21 119.6
C22 C21 H21 119.6
C17 C22 C21 119.9(2)
C17 C22 H22 120.0
C21 C22 H22 120.0
C7 N1 C6 121.45(16)
C7 N1 C12 120.99(16)
C6 N1 C12 117.23(15)
C16 N2 C15 107.94(16)
C16 N2 C17 125.86(16)
C15 N2 C17 125.93(16)
C7 O2 C9 122.09(15)
C16 O4 C14 108.47(14)

loop_
_geom_bond_atom_site_label_1
_geom_bond_atom_site_label_2
_geom_bond_distance
C1 C2 1.374(3)
C1 C6 1.377(3)
C1 H1 0.9300
C2 C3 1.367(4)
C2 F1 1.368(3)
C3 C4 1.361(4)
C3 H3 0.9300
C4 C5 1.378(4)
C4 H4 0.9300
C5 C6 1.379(3)
C5 H5 0.9300
C6 N1 1.435(3)
C7 O1 1.206(2)
C7 O2 1.332(2)
C7 N1 1.380(2)
C8 C9 1.494(4)
C8 H8A 0.9600
C8 H8B 0.9600
C8 H8C 0.9600
C9 O2 1.474(2)
C9 C10 1.506(4)
C9 C11 1.520(4)
C10 H10A 0.9600
C10 H10B 0.9600
C10 H10C 0.9600
C11 H11A 0.9600
C11 H11B 0.9600
C11 H11C 0.9600
C12 C13 1.323(3)
C12 N1 1.443(2)
C12 C14 1.450(3)
C13 H13A 0.9300
C13 H13B 0.9300
C14 C15 1.329(3)
C14 O4 1.387(2)
C15 N2 1.400(2)
C15 H15 0.9300
C16 O3 1.199(2)
C16 O4 1.370(2)
C16 N2 1.381(2)
C17 C22 1.380(3)
C17 C18 1.385(3)
C17 N2 1.424(2)
C18 C19 1.374(3)
C18 H18 0.9300
C19 C20 1.359(4)
C19 F2 1.363(3)
C20 C21 1.375(3)
C20 H20 0.9300
C21 C22 1.383(3)
C21 H21 0.9300
C22 H22 0.9300

loop_
_geom_torsion_atom_site_label_1
_geom_torsion_atom_site_label_2
_geom_torsion_atom_site_label_3
_geom_torsion_atom_site_label_4
_geom_torsion
C6 C1 C2 C3 -0.9(4)
C6 C1 C2 F1 177.5(2)
F1 C2 C3 C4 -178.0(2)
C1 C2 C3 C4 0.4(4)
C2 C3 C4 C5 0.5(4)
C3 C4 C5 C6 -0.9(4)
C2 C1 C6 C5 0.5(3)
C2 C1 C6 N1 -176.7(2)
C4 C5 C6 C1 0.4(3)
C4 C5 C6 N1 177.7(2)
C13 C12 C14 C15 178.9(2)
N1 C12 C14 C15 2.2(3)
C13 C12 C14 O4 -0.7(3)
N1 C12 C14 O4 -177.39(15)
O4 C14 C15 N2 -0.6(2)
C12 C14 C15 N2 179.82(19)
C22 C17 C18 C19 0.0(3)
N2 C17 C18 C19 -179.67(17)
C17 C18 C19 C20 -0.3(3)
C17 C18 C19 F2 178.74(18)
F2 C19 C20 C21 -178.7(2)
C18 C19 C20 C21 0.3(4)
C19 C20 C21 C22 0.0(4)
C18 C17 C22 C21 0.4(3)
N2 C17 C22 C21 -179.97(19)
C20 C21 C22 C17 -0.4(4)
O1 C7 N1 C6 -10.0(3)
O2 C7 N1 C6 170.67(16)
O1 C7 N1 C12 176.74(19)
O2 C7 N1 C12 -2.5(2)
C1 C6 N1 C7 -44.4(3)
C5 C6 N1 C7 138.3(2)
C1 C6 N1 C12 129.0(2)
C5 C6 N1 C12 -48.2(2)
C13 C12 N1 C7 105.9(2)
C14 C12 N1 C7 -77.3(2)
C13 C12 N1 C6 -67.6(2)
C14 C12 N1 C6 109.22(19)
O3 C16 N2 C15 178.3(2)
O4 C16 N2 C15 -1.2(2)
O3 C16 N2 C17 4.0(4)
O4 C16 N2 C17 -175.52(16)
C14 C15 N2 C16 1.1(2)
C14 C15 N2 C17 175.46(17)
C22 C17 N2 C16 161.0(2)
C18 C17 N2 C16 -19.4(3)
C22 C17 N2 C15 -12.4(3)
C18 C17 N2 C15 167.24(18)
O1 C7 O2 C9 1.5(3)
N1 C7 O2 C9 -179.24(17)
C8 C9 O2 C7 -60.8(3)
C10 C9 O2 C7 -179.5(2)
C11 C9 O2 C7 62.9(3)
O3 C16 O4 C14 -178.7(2)
N2 C16 O4 C14 0.8(2)
C15 C14 O4 C16 -0.1(2)
C12 C14 O4 C16 179.53(16)
